data_7208479
loop_
_publ_author_name
'Gao, Ting'
'Wang, Xiao-Zhu'
'Gu, Hao-Xue'
'Xu, Yan'
'Shen, Xuan'
'Zhu, Dun-Ru'

_publ_section_title
;
 Two 3D metal--organic frameworks with different topologies, thermal
 stabilities and magnetic properties
;
_journal_issue 18
_journal_name_full CrystEngComm
_journal_page_first 5905
_journal_paper_doi 10.1039/c2ce25442e
_journal_volume 14
_journal_year 2012
_chemical_formula_moiety 'C16 H12 Co O6'
_chemical_formula_sum 'C16 H12 Co O6'
_chemical_formula_weight 359.19
_chemical_name_systematic
;
?
;
_space_group_IT_number 14
_symmetry_cell_setting monoclinic
_symmetry_space_group_name_Hall '-P 2ybc'
_symmetry_space_group_name_H-M 'P 1 21/c 1'
_atom_sites_solution_hydrogens geom
_atom_sites_solution_primary direct
_atom_sites_solution_secondary difmap
_audit_creation_method SHELXL-97
_cell_angle_alpha 90.00
_cell_angle_beta 97.218(4)
_cell_angle_gamma 90.00
_cell_formula_units_Z 2
_cell_length_a 12.028(3)
_cell_length_b 6.7017(19)
_cell_length_c 8.628(3)
_cell_measurement_reflns_used 30
_cell_measurement_temperature 296(2)
_cell_measurement_theta_max 26.24
_cell_measurement_theta_min 1.68
_cell_volume 690.0(4)
_computing_cell_refinement 'SAINT (Bruker, 2005)'
_computing_data_collection 'APEX2 (Bruker, 2005)'
_computing_data_reduction SAINT
_computing_molecular_graphics SHELXTL
_computing_publication_material SHELXTL
_computing_structure_refinement 'SHELXL-97 (Sheldrick, 2008)'
_computing_structure_solution 'SHELXS-97 (Sheldrick, 2008)'
_diffrn_ambient_temperature 296(2)
_diffrn_measured_fraction_theta_full 0.969
_diffrn_measured_fraction_theta_max 0.969
_diffrn_measurement_device_type 'CCD area detector'
_diffrn_measurement_method 'phi and omega scans'
_diffrn_radiation_monochromator graphite
_diffrn_radiation_source 'fine-focus sealed tube'
_diffrn_radiation_type MoK\a
_diffrn_radiation_wavelength 0.71073
_diffrn_reflns_av_R_equivalents 0.0901
_diffrn_reflns_av_sigmaI/netI 0.0792
_diffrn_reflns_limit_h_max 14
_diffrn_reflns_limit_h_min -14
_diffrn_reflns_limit_k_max 7
_diffrn_reflns_limit_k_min -5
_diffrn_reflns_limit_l_max 10
_diffrn_reflns_limit_l_min -10
_diffrn_reflns_number 3837
_diffrn_reflns_theta_full 25.00
_diffrn_reflns_theta_max 25.00
_diffrn_reflns_theta_min 1.71
_exptl_absorpt_coefficient_mu 1.274
_exptl_absorpt_correction_T_max 0.9049
_exptl_absorpt_correction_T_min 0.7847
_exptl_absorpt_correction_type multi-scan
_exptl_absorpt_process_details '(SADABS; Sheldrick, 2003)'
_exptl_crystal_colour purple
_exptl_crystal_density_diffrn 1.729
_exptl_crystal_density_method 'not measured'
_exptl_crystal_description block
_exptl_crystal_F_000 366
_exptl_crystal_size_max 0.20
_exptl_crystal_size_mid 0.14
_exptl_crystal_size_min 0.08
_refine_diff_density_max 0.538
_refine_diff_density_min -0.638
_refine_diff_density_rms 0.212
_refine_ls_extinction_method none
_refine_ls_goodness_of_fit_ref 1.055
_refine_ls_hydrogen_treatment constr
_refine_ls_matrix_type full
_refine_ls_number_parameters 106
_refine_ls_number_reflns 1173
_refine_ls_number_restraints 0
_refine_ls_restrained_S_all 1.055
_refine_ls_R_factor_all 0.0596
_refine_ls_R_factor_gt 0.0398
_refine_ls_shift/su_max 0.000
_refine_ls_shift/su_mean 0.000
_refine_ls_structure_factor_coef Fsqd
_refine_ls_weighting_details 'calc w=1/[\s^2^(Fo^2^)+(0.0705P)^2^+0.0000P] where P=(Fo^2^+2Fc^2^)/3'
_refine_ls_weighting_scheme calc
_refine_ls_wR_factor_gt 0.0972
_refine_ls_wR_factor_ref 0.1369
_reflns_number_gt 872
_reflns_number_total 1173
_reflns_threshold_expression >2sigma(I)
_cod_data_source_file c2ce25442e.txt
_cod_data_source_block wxz-5
_cod_depositor_comments
;
The following automatic conversions were performed:

'_symmetry_cell_setting' value 'Monoclinic' changed to 'monoclinic'
according to /home/saulius/struct/CIF-dictionaries/cif_core.dic
dictionary named 'cif_core.dic' version 2.4.1 from 2010-06-29.

Automatic conversion script
Id: cif_fix_values 1891 2012-01-12 08:04:46Z andrius 
;
_cod_original_cell_volume 690.0(3)
_cod_original_sg_symbol_Hall '-P 2ybc '
_cod_original_sg_symbol_H-M 'P2(1)/c '
_cod_database_code 7208479

loop_
_symmetry_equiv_pos_as_xyz
'x, y, z'
'-x, y+1/2, -z+1/2'
'-x, -y, -z'
'x, -y-1/2, z-1/2'

loop_
_atom_site_label
_atom_site_type_symbol
_atom_site_fract_x
_atom_site_fract_y
_atom_site_fract_z
_atom_site_U_iso_or_equiv
_atom_site_adp_type
_atom_site_occupancy
_atom_site_symmetry_multiplicity
_atom_site_calc_flag
_atom_site_refinement_flags
Co1 Co 1.0000 0.0000 1.0000 0.0163(3) Uani 1 2 d S
O1 O 1.0224(2) 0.1718(5) 0.8142(4) 0.0245(8) Uani 1 1 d .
O2 O 1.1122(2) 0.3206(5) 0.6376(4) 0.0267(8) Uani 1 1 d .
O3 O 1.1505(2) -0.1473(4) 0.9428(4) 0.0241(8) Uani 1 1 d .
C1 C 1.1097(4) 0.2146(6) 0.7580(5) 0.0196(11) Uani 1 1 d .
C2 C 1.2234(4) 0.1393(7) 0.8297(5) 0.0214(11) Uani 1 1 d .
C3 C 1.3171(4) 0.2482(8) 0.8050(6) 0.0356(14) Uani 1 1 d .
H3A H 1.3074 0.3610 0.7419 0.043 Uiso 1 1 calc R
C4 C 1.4241(4) 0.1982(8) 0.8690(7) 0.0439(16) Uani 1 1 d .
H4A H 1.4842 0.2780 0.8498 0.053 Uiso 1 1 calc R
C5 C 1.4431(4) 0.0279(7) 0.9628(6) 0.0267(12) Uani 1 1 d .
C6 C 1.3497(4) -0.0865(7) 0.9837(5) 0.0221(11) Uani 1 1 d .
H6A H 1.3598 -0.2033 1.0420 0.027 Uiso 1 1 calc R
C7 C 1.2424(4) -0.0334(6) 0.9209(5) 0.0199(11) Uani 1 1 d .
C8 C 1.1678(4) -0.3499(7) 0.9910(7) 0.0383(14) Uani 1 1 d .
H8A H 1.2390 -0.3949 0.9653 0.057 Uiso 1 1 calc R
H8B H 1.1093 -0.4316 0.9383 0.057 Uiso 1 1 calc R
H8C H 1.1668 -0.3593 1.1018 0.057 Uiso 1 1 calc R

loop_
_atom_site_aniso_label
_atom_site_aniso_U_11
_atom_site_aniso_U_22
_atom_site_aniso_U_33
_atom_site_aniso_U_23
_atom_site_aniso_U_13
_atom_site_aniso_U_12
Co1 0.0101(5) 0.0222(5) 0.0157(5) -0.0006(4) -0.0022(3) -0.0022(4)
O1 0.0118(16) 0.036(2) 0.0254(18) 0.0062(15) 0.0005(14) 0.0011(14)
O2 0.0158(17) 0.038(2) 0.0258(18) 0.0138(16) 0.0011(14) 0.0080(15)
O3 0.0150(16) 0.0180(17) 0.0379(19) 0.0047(14) -0.0017(14) 0.0008(13)
C1 0.018(3) 0.020(2) 0.020(2) -0.0033(19) -0.001(2) 0.003(2)
C2 0.015(2) 0.031(3) 0.018(2) 0.001(2) 0.0000(19) 0.003(2)
C3 0.023(3) 0.042(3) 0.041(3) 0.023(3) -0.001(2) 0.001(2)
C4 0.015(3) 0.055(4) 0.060(4) 0.028(3) -0.004(3) -0.004(3)
C5 0.016(3) 0.036(3) 0.027(3) 0.008(2) 0.002(2) 0.005(2)
C6 0.018(2) 0.023(2) 0.024(2) 0.005(2) -0.002(2) 0.004(2)
C7 0.017(2) 0.025(3) 0.017(2) -0.0015(19) 0.0016(19) 0.0001(19)
C8 0.028(3) 0.028(3) 0.058(4) 0.012(3) 0.000(3) 0.001(2)

loop_
_atom_type_symbol
_atom_type_description
_atom_type_scat_dispersion_real
_atom_type_scat_dispersion_imag
_atom_type_scat_source
C C 0.0033 0.0016 'International Tables Vol C Tables 4.2.6.8 and 6.1.1.4'
H H 0.0000 0.0000 'International Tables Vol C Tables 4.2.6.8 and 6.1.1.4'
O O 0.0106 0.0060 'International Tables Vol C Tables 4.2.6.8 and 6.1.1.4'
Co Co 0.3494 0.9721 'International Tables Vol C Tables 4.2.6.8 and 6.1.1.4'

loop_
_geom_angle_atom_site_label_1
_geom_angle_atom_site_label_2
_geom_angle_atom_site_label_3
_geom_angle
_geom_angle_site_symmetry_1
_geom_angle_site_symmetry_3
O1 Co1 O1 180.000(1) . 3_757
O1 Co1 O2 88.95(12) . 4_566
O1 Co1 O2 91.05(12) 3_757 4_566
O1 Co1 O2 91.05(12) . 2_746
O1 Co1 O2 88.95(12) 3_757 2_746
O2 Co1 O2 180.0 4_566 2_746
O1 Co1 O3 96.86(12) . 3_757
O1 Co1 O3 83.14(12) 3_757 3_757
O2 Co1 O3 96.18(12) 4_566 3_757
O2 Co1 O3 83.82(12) 2_746 3_757
O1 Co1 O3 83.14(12) . .
O1 Co1 O3 96.86(12) 3_757 .
O2 Co1 O3 83.82(12) 4_566 .
O2 Co1 O3 96.18(12) 2_746 .
O3 Co1 O3 180.000(1) 3_757 .
C1 O1 Co1 130.1(3) . .
C1 O2 Co1 135.9(3) . 2_756
C7 O3 C8 118.5(3) . .
C7 O3 Co1 119.0(3) . .
C8 O3 Co1 117.5(3) . .
O1 C1 O2 124.0(4) . .
O1 C1 C2 121.8(4) . .
O2 C1 C2 114.2(4) . .
C3 C2 C7 116.4(4) . .
C3 C2 C1 118.2(4) . .
C7 C2 C1 125.4(4) . .
C4 C3 C2 123.3(5) . .
C4 C3 H3A 118.3 . .
C2 C3 H3A 118.3 . .
C3 C4 C5 120.4(5) . .
C3 C4 H4A 119.8 . .
C5 C4 H4A 119.8 . .
C6 C5 C4 116.6(4) . .
C6 C5 C5 121.4(5) . 3_857
C4 C5 C5 122.0(6) . 3_857
C7 C6 C5 122.5(4) . .
C7 C6 H6A 118.7 . .
C5 C6 H6A 118.7 . .
O3 C7 C6 122.0(4) . .
O3 C7 C2 117.3(4) . .
C6 C7 C2 120.7(4) . .
O3 C8 H8A 109.5 . .
O3 C8 H8B 109.5 . .
H8A C8 H8B 109.5 . .
O3 C8 H8C 109.5 . .
H8A C8 H8C 109.5 . .
H8B C8 H8C 109.5 . .

loop_
_geom_bond_atom_site_label_1
_geom_bond_atom_site_label_2
_geom_bond_distance
_geom_bond_site_symmetry_2
Co1 O1 2.019(3) .
Co1 O1 2.019(3) 3_757
Co1 O2 2.068(3) 4_566
Co1 O2 2.068(3) 2_746
Co1 O3 2.173(3) 3_757
Co1 O3 2.173(3) .
O1 C1 1.244(6) .
O2 C1 1.262(5) .
O2 Co1 2.068(3) 2_756
O3 C7 1.376(5) .
O3 C8 1.427(5) .
C1 C2 1.515(6) .
C2 C3 1.382(7) .
C2 C7 1.402(6) .
C3 C4 1.377(6) .
C3 H3A 0.9300 .
C4 C5 1.401(7) .
C4 H4A 0.9300 .
C5 C6 1.391(7) .
C5 C5 1.484(9) 3_857
C6 C7 1.382(6) .
C6 H6A 0.9300 .
C8 H8A 0.9600 .
C8 H8B 0.9600 .
C8 H8C 0.9600 .
